data_2006359
loop_
_publ_author_name
'Pati, Hari N.'
'Parmar, Virinder S.'
'Errington, William'

_publ_section_title
;
 1-(2,4-Diacetoxyphenyl)-2-phenylethanone
;
_journal_issue 8
_journal_name_full 'Acta Crystallographica Section C'
_journal_page_first 1161
_journal_page_last 1162
_journal_paper_doi 10.1107/S0108270197004253
_journal_volume 53
_journal_year 1997
_chemical_formula_sum 'C18 H16 O5'
_chemical_formula_weight 312.31
_chemical_name_systematic
;
 1-(2,4-Diacetoxyphenyl)-2-phenylethanone
;
_space_group_IT_number 2
_symmetry_cell_setting triclinic
_symmetry_space_group_name_Hall '-P 1'
_symmetry_space_group_name_H-M 'P -1'
_audit_creation_method SHELXL
_cell_angle_alpha 106.15(6)
_cell_angle_beta 92.75(6)
_cell_angle_gamma 106.74(6)
_cell_formula_units_Z 2
_cell_length_a 8.034(6)
_cell_length_b 9.039(7)
_cell_length_c 11.493(9)
_cell_measurement_reflns_used 27
_cell_measurement_temperature 293(2)
_cell_measurement_theta_max 11
_cell_measurement_theta_min 5
_cell_volume 760.2(11)
_computing_cell_refinement 'P3/PC Diffractometer Program'
_computing_data_collection 'P3/PC Diffractometer Program (Siemens, 1989)'
_computing_data_reduction 'SHELXTL-Plus (Sheldrick, 1991)'
_computing_molecular_graphics SHELXTL-Plus
_computing_publication_material SHELXL-96
_computing_structure_refinement 'SHELXL-96 (Sheldrick, 1996)'
_computing_structure_solution SHELXTL-Plus
_diffrn_ambient_temperature 293(2)
_diffrn_measurement_device 'Siemens P3R3 diffractometer'
_diffrn_measurement_method \w-2\q
_diffrn_radiation_monochromator graphite
_diffrn_radiation_source 'normal-focus sealed tube'
_diffrn_radiation_type MoK\a
_diffrn_radiation_wavelength 0.71073
_diffrn_reflns_av_R_equivalents 0.0234
_diffrn_reflns_av_sigmaI/netI 0.0282
_diffrn_reflns_limit_h_max 9
_diffrn_reflns_limit_h_min 0
_diffrn_reflns_limit_k_max 10
_diffrn_reflns_limit_k_min -10
_diffrn_reflns_limit_l_max 13
_diffrn_reflns_limit_l_min -13
_diffrn_reflns_number 2905
_diffrn_reflns_theta_max 25.05
_diffrn_reflns_theta_min 1.86
_diffrn_standards_decay_% none
_diffrn_standards_interval_count 200
_diffrn_standards_number 3
_exptl_absorpt_coefficient_mu 0.100
_exptl_absorpt_correction_type none
_exptl_crystal_colour colourless
_exptl_crystal_density_diffrn 1.364
_exptl_crystal_density_meas ?
_exptl_crystal_description block
_exptl_crystal_F_000 328
_exptl_crystal_size_max 0.46
_exptl_crystal_size_mid 0.25
_exptl_crystal_size_min 0.20
_refine_diff_density_max 0.26
_refine_diff_density_min -0.18
_refine_ls_extinction_coef 0.089(7)
_refine_ls_extinction_method 'SHELXL96 (Sheldrick, 1996)'
_refine_ls_goodness_of_fit_all 1.043
_refine_ls_goodness_of_fit_obs 1.106
_refine_ls_hydrogen_treatment noref
_refine_ls_matrix_type full
_refine_ls_number_parameters 211
_refine_ls_number_reflns 2694
_refine_ls_number_restraints 0
_refine_ls_restrained_S_all 1.043
_refine_ls_restrained_S_obs 1.106
_refine_ls_R_factor_all 0.0637
_refine_ls_R_factor_obs .0429
_refine_ls_shift/esd_max 0.010
_refine_ls_shift/esd_mean 0.000
_refine_ls_structure_factor_coef Fsqd
_refine_ls_weighting_details 'w = 1/[\s^2^(Fo^2^)+(0.0599P)^2^+0.1752P] where P=(Fo^2^+2Fc^2^)/3'
_refine_ls_weighting_scheme calc
_refine_ls_wR_factor_all 0.1236
_refine_ls_wR_factor_obs .1090
_reflns_number_observed 1926
_reflns_number_total 2694
_reflns_observed_criterion >2sigma(I)
_cod_data_source_file bm1147.cif
_cod_data_source_block ha4del
_cod_depositor_comments
;
The following automatic conversions were performed:

'_exptl_crystal_density_meas' value 'not measured' was changed to '?'
- the value is perceived as not measured.

Automatic conversion script
Id: cif_fix_values 3008 2015-01-20 13:52:24Z robertas 

The following automatic conversions were performed:

'_refine_ls_weighting_scheme' value 'calc w =
1/[\s^2^(Fo^2^)+(0.0599P)^2^+0.1752P] where P=(Fo^2^+2Fc^2^)/3' was
changed to 'calc'. New tag '_refine_ls_weighting_details' was
created. The value of the new tag was set to 'w =
1/[\s^2^(Fo^2^)+(0.0599P)^2^+0.1752P] where P=(Fo^2^+2Fc^2^)/3'.

Automatic conversion script
Id: cif_fix_values 3143 2015-03-26 13:38:13Z robertas 
;
_cod_original_cell_volume 760.2(10)
_cod_database_code 2006359

loop_
_symmetry_equiv_pos_as_xyz
'x, y, z'
'-x, -y, -z'

loop_
_atom_site_aniso_label
_atom_site_aniso_U_11
_atom_site_aniso_U_22
_atom_site_aniso_U_33
_atom_site_aniso_U_12
_atom_site_aniso_U_13
_atom_site_aniso_U_23
O1 .0473(9) .1434(18) .0398(9) -.0185(10) -.0057(8) .0366(10)
O2 .0382(7) .0429(8) .0392(7) .0112(6) -.0018(6) .0045(6)
O3 .0500(9) .0559(9) .0590(9) .0215(8) -.0010(7) .0115(7)
O4 .0503(9) .0981(13) .0409(8) .0151(8) .0054(7) .0357(8)
O5 .0703(12) .1176(16) .0598(10) .0496(11) .0235(9) .0425(10)
C1 .0341(10) .0448(11) .0329(10) .0083(8) .0030(8) .0113(8)
C2 .0316(9) .0398(10) .0343(10) .0112(8) .0021(7) .0068(8)
C3 .0375(10) .0479(11) .0437(11) .0091(9) .0063(8) .0196(9)
C4 .0416(11) .0633(13) .0334(10) .0147(10) .0055(8) .0194(9)
C5 .0468(12) .0553(13) .0338(10) .0067(10) -.0010(9) .0087(9)
C6 .0445(11) .0480(12) .0397(11) .0033(9) .0031(9) .0130(9)
C7 .0394(11) .0600(13) .0364(11) .0042(10) .0020(9) .0162(10)
C8 .0468(12) .0717(15) .0407(11) -.0076(11) .0013(9) .0216(11)
C9 .0324(10) .0474(11) .0392(10) -.0003(8) .0021(8) .0163(9)
C10 .0447(12) .0485(12) .0713(15) .0067(10) -.0003(11) .0282(11)
C11 .0459(13) .0540(14) .0751(17) .0126(11) .0135(11) .0025(12)
C12 .0534(13) .0748(16) .0421(12) .0053(12) .0140(10) .0110(12)
C13 .0594(14) .0663(15) .0497(13) .0129(12) .0082(11) .0306(11)
C14 .0487(12) .0474(12) .0494(12) .0149(10) .0091(9) .0162(10)
C15 .0337(10) .0436(11) .0404(11) .0038(9) .0056(8) .0144(9)
C16 .0511(13) .0652(14) .0434(12) .0110(11) -.0030(10) .0056(10)
C17 .0575(13) .0530(13) .0389(11) .0180(10) .0103(10) .0159(9)
C18 .0760(17) .0929(19) .0459(13) .0271(15) .0159(12) .0361(13)

loop_
_atom_site_label
_atom_site_fract_x
_atom_site_fract_y
_atom_site_fract_z
_atom_site_U_iso_or_equiv
_atom_site_thermal_displace_type
_atom_site_calc_flag
_atom_site_refinement_flags
_atom_site_occupancy
_atom_site_disorder_group
_atom_site_type_symbol
O1 .4799(2) .7582(3) .37842(14) .0861(7) Uani d . 1 . O
O2 .33058(17) .53829(15) .49484(11) .0424(4) Uani d . 1 . O
O3 .13103(19) .66177(18) .47697(14) .0555(4) Uani d . 1 . O
O4 .49774(19) .7199(2) .92398(13) .0619(5) Uani d . 1 . O
O5 .2143(2) .6949(2) .92683(15) .0743(6) Uani d . 1 . O
C1 .5495(2) .7991(2) .58777(16) .0384(5) Uani d . 1 . C
C2 .4234(2) .6630(2) .59820(16) .0363(4) Uani d . 1 . C
C3 .4005(2) .6366(2) .70846(17) .0427(5) Uani d . 1 . C
H3 .3176 .5431 .7132 .051 Uiso calc R 1 . H
C4 .5014(3) .7500(3) .81198(17) .0455(5) Uani d . 1 . C
C5 .6227(3) .8896(3) .80757(18) .0486(5) Uani d . 1 . C
H5 .6869 .9678 .8789 .058 Uiso calc R 1 . H
C6 .6472(3) .9112(3) .69546(18) .0467(5) Uani d . 1 . C
H6 .7321 1.0039 .6914 .056 Uiso calc R 1 . H
C7 .5888(3) .8184(3) .46707(18) .0476(5) Uani d . 1 . C
C8 .7731(3) .9150(3) .46058(19) .0581(6) Uani d . 1 . C
H8A .7891 1.0291 .4992 .070 Uiso calc R 1 . H
H8B .8544 .8844 .5071 .070 Uiso calc R 1 . H
C9 .8186(2) .8928(2) .33376(17) .0420(5) Uani d . 1 . C
C10 .8867(3) .7717(3) .2790(2) .0548(6) Uani d . 1 . C
H10 .9065 .7037 .3220 .066 Uiso calc R 1 . H
C11 .9260(3) .7497(3) .1617(2) .0626(7) Uani d . 1 . C
H11 .9702 .6661 .1251 .075 Uiso calc R 1 . H
C12 .9001(3) .8507(3) .0989(2) .0613(7) Uani d . 1 . C
H12 .9262 .8360 .0193 .074 Uiso calc R 1 . H
C13 .8362(3) .9728(3) .1529(2) .0573(6) Uani d . 1 . C
H13 .8206 1.0429 .1105 .069 Uiso calc R 1 . H
C14 .7945(3) .9934(3) .26917(19) .0482(5) Uani d . 1 . C
H14 .7494 1.0766 .3048 .058 Uiso calc R 1 . H
C15 .1907(2) .5556(2) .43526(17) .0407(5) Uani d . 1 . C
C16 .1256(3) .4236(3) .31865(19) .0575(6) Uani d . 1 . C
H16A .2186 .4240 .2691 .086 Uiso calc R 1 . H
H16B .0297 .4396 .2761 .086 Uiso calc R 1 . H
H16C .0863 .3214 .3348 .086 Uiso calc R 1 . H
C17 .3474(3) .6899(3) .97289(18) .0491(5) Uani d . 1 . C
C18 .3737(4) .6502(3) 1.0869(2) .0680(7) Uani d . 1 . C
H18A .4913 .7090 1.1273 .102 Uiso calc R 1 . H
H18B .3552 .5358 1.0682 .102 Uiso calc R 1 . H
H18C .2918 .6799 1.1396 .102 Uiso calc R 1 . H

loop_
_atom_type_symbol
_atom_type_description
_atom_type_scat_dispersion_real
_atom_type_scat_dispersion_imag
_atom_type_scat_source
C C 0.0033 0.0016 'International Tables Vol C Tables 4.2.6.8 and 6.1.1.4'
H H 0.0000 0.0000 'International Tables Vol C Tables 4.2.6.8 and 6.1.1.4'
O O 0.0106 0.0060 'International Tables Vol C Tables 4.2.6.8 and 6.1.1.4'

loop_
_geom_angle_atom_site_label_1
_geom_angle_atom_site_label_2
_geom_angle_atom_site_label_3
_geom_angle
C15 O2 C2 118.29(16)
C17 O4 C4 120.63(17)
C6 C1 C2 116.96(18)
C6 C1 C7 121.00(18)
C2 C1 C7 121.86(18)
C3 C2 O2 116.91(18)
C3 C2 C1 121.89(18)
O2 C2 C1 120.73(17)
C2 C3 C4 118.92(19)
C3 C4 C5 121.64(19)
C3 C4 O4 120.9(2)
C5 C4 O4 117.09(19)
C4 C5 C6 118.39(19)
C5 C6 C1 122.1(2)
O1 C7 C1 121.71(19)
O1 C7 C8 121.38(19)
C1 C7 C8 116.90(17)
C9 C8 C7 114.25(18)
C14 C9 C10 118.2(2)
C14 C9 C8 120.8(2)
C10 C9 C8 120.9(2)
C11 C10 C9 120.9(2)
C12 C11 C10 119.8(2)
C13 C12 C11 119.8(2)
C12 C13 C14 120.4(2)
C13 C14 C9 120.8(2)
O3 C15 O2 122.41(18)
O3 C15 C16 127.2(2)
O2 C15 C16 110.38(19)
O5 C17 O4 122.76(19)
O5 C17 C18 126.7(2)
O4 C17 C18 110.6(2)

loop_
_geom_bond_atom_site_label_1
_geom_bond_atom_site_label_2
_geom_bond_site_symmetry_2
_geom_bond_distance
_geom_bond_publ_flag
O1 C7 . 1.196(3) y
O2 C15 . 1.358(3) y
O2 C2 . 1.387(3) y
O3 C15 . 1.188(3) y
O4 C17 . 1.345(3) y
O4 C4 . 1.388(3) y
O5 C17 . 1.189(3) y
C1 C6 . 1.387(3) ?
C1 C2 . 1.389(3) ?
C1 C7 . 1.483(3) ?
C2 C3 . 1.365(3) ?
C3 C4 . 1.369(3) ?
C4 C5 . 1.370(3) ?
C5 C6 . 1.371(3) ?
C7 C8 . 1.504(3) ?
C8 C9 . 1.493(3) ?
C9 C14 . 1.370(3) ?
C9 C10 . 1.375(3) ?
C10 C11 . 1.373(4) ?
C11 C12 . 1.364(4) ?
C12 C13 . 1.358(4) ?
C13 C14 . 1.369(3) ?
C15 C16 . 1.475(3) ?
C17 C18 . 1.473(3) ?

loop_
_geom_torsion_atom_site_label_1
_geom_torsion_atom_site_label_2
_geom_torsion_atom_site_label_3
_geom_torsion_atom_site_label_4
_geom_torsion
_geom_torsion_publ_flag
C15 O2 C2 C3 106.3(2) y
C15 O2 C2 C1 -81.5(2) y
C6 C1 C2 C3 -2.5(3) ?
C7 C1 C2 C3 172.68(18) ?
C6 C1 C2 O2 -174.36(16) ?
C7 C1 C2 O2 0.8(3) ?
O2 C2 C3 C4 174.03(17) ?
C1 C2 C3 C4 1.9(3) ?
C2 C3 C4 C5 0.8(3) ?
C2 C3 C4 O4 -172.30(18) ?
C17 O4 C4 C3 -60.3(3) y
C17 O4 C4 C5 126.3(2) ?
C3 C4 C5 C6 -2.8(3) ?
O4 C4 C5 C6 170.60(19) ?
C4 C5 C6 C1 2.1(3) ?
C2 C1 C6 C5 0.5(3) ?
C7 C1 C6 C5 -174.8(2) ?
C6 C1 C7 O1 -156.1(2) ?
C2 C1 C7 O1 28.9(3) y
C6 C1 C7 C8 24.9(3) ?
C2 C1 C7 C8 -150.1(2) ?
O1 C7 C8 C9 -15.0(3) y
C1 C7 C8 C9 163.98(19) y
C7 C8 C9 C14 91.5(3) ?
C7 C8 C9 C10 -89.0(3) ?
C14 C9 C10 C11 -1.4(3) ?
C8 C9 C10 C11 179.00(19) ?
C9 C10 C11 C12 1.1(3) ?
C10 C11 C12 C13 0.2(3) ?
C11 C12 C13 C14 -1.2(3) ?
C12 C13 C14 C9 0.8(3) ?
C10 C9 C14 C13 0.5(3) ?
C8 C9 C14 C13 -179.97(19) ?
C2 O2 C15 O3 -10.4(3) ?
C2 O2 C15 C16 171.53(16) ?
C4 O4 C17 O5 -3.6(3) ?
C4 O4 C17 C18 175.9(2) ?

loop_
_cod_related_entry_id
_cod_related_entry_database
_cod_related_entry_code
1 ChemSpider 789307
